data_7058681
loop_
_publ_author_name
'Zhang, Jichuan'
'Yin, Ping'
'Pan, Guangxing'
'Wang, Zhenyuan'
'Zhang, Jiaheng'
'Mitchell, Lauren A.'
'Parrish, Damon A.'
'Shreeve, Jean&#x2019;ne M.'

_publ_section_title
;
 5-(4-Azidofurazan-3-yl)-1-hydroxytetrazole and its derivatives: from
 green primary to secondary explosives
;
_journal_issue 32
_journal_name_full 'New Journal of Chemistry'
_journal_page_first 12684
_journal_paper_doi 10.1039/C9NJ03306H
_journal_volume 43
_journal_year 2019
_chemical_formula_moiety 'C3 N9 O2, H4 N'
_chemical_formula_sum 'C3 H4 N10 O2'
_chemical_formula_weight 212.16
_space_group_crystal_system orthorhombic
_space_group_IT_number 19
_space_group_name_Hall 'P 2ac 2ab'
_space_group_name_H-M_alt 'P 21 21 21'
_symmetry_space_group_name_Hall 'P 2ac 2ab'
_symmetry_space_group_name_H-M 'P 21 21 21'
_atom_sites_solution_hydrogens difmap
_audit_creation_method SHELXL-2014/7
_audit_update_record
;
2019-07-15 deposited with the CCDC.    2019-07-19 downloaded from the CCDC.
;
_cell_angle_alpha 90
_cell_angle_beta 90
_cell_angle_gamma 90
_cell_formula_units_Z 4
_cell_length_a 4.7561(5)
_cell_length_b 12.1040(12)
_cell_length_c 14.0172(14)
_cell_measurement_reflns_used 4003
_cell_measurement_temperature 150(2)
_cell_measurement_theta_max 27.48
_cell_measurement_theta_min 3.36
_cell_volume 806.94(14)
_computing_cell_refinement 'Bruker APEX3 v2015.5-2 (Bruker, 2015)'
_computing_data_collection 'Bruker APEX3 v2015.5-2 (Bruker, 2015)'
_computing_data_reduction
;
Bruker SAINT v8.34A (Bruker, 2013), Bruker XPREP v2014/2 (Bruker, 2014)
;
_computing_molecular_graphics 'Bruker SHELXTL v2014/7 (Bruker, 2014)'
_computing_publication_material 'Bruker SHELXTL v2014/7 (Bruker, 2014)'
_computing_structure_refinement 'SHELXL-2014/7 (Sheldrick, 2014) within WINGX (Farrugia, 2012)'
_computing_structure_solution 'Bruker SHELXTL v2014/7 (Bruker, 2014)'
_diffrn_ambient_temperature 150(2)
_diffrn_measured_fraction_theta_full 0.999
_diffrn_measured_fraction_theta_max 0.999
_diffrn_measurement_device_type 'Bruker SMART APEX II CCD'
_diffrn_measurement_method '\w scans'
_diffrn_radiation_monochromator graphite
_diffrn_radiation_source 'fine focus sealed tube'
_diffrn_radiation_type MoK\a
_diffrn_radiation_wavelength 0.71073
_diffrn_reflns_av_R_equivalents 0.0215
_diffrn_reflns_av_unetI/netI 0.0173
_diffrn_reflns_Laue_measured_fraction_full 0.999
_diffrn_reflns_Laue_measured_fraction_max 0.999
_diffrn_reflns_limit_h_max 6
_diffrn_reflns_limit_h_min -6
_diffrn_reflns_limit_k_max 15
_diffrn_reflns_limit_k_min -15
_diffrn_reflns_limit_l_max 18
_diffrn_reflns_limit_l_min -18
_diffrn_reflns_number 7983
_diffrn_reflns_point_group_measured_fraction_full 0.999
_diffrn_reflns_point_group_measured_fraction_max 0.999
_diffrn_reflns_theta_full 25.242
_diffrn_reflns_theta_max 27.516
_diffrn_reflns_theta_min 2.906
_exptl_absorpt_coefficient_mu 0.148
_exptl_absorpt_correction_T_max 0.7456
_exptl_absorpt_correction_T_min 0.6919
_exptl_absorpt_correction_type multi-scan
_exptl_absorpt_process_details 'SADABS v2014/5 (Bruker, 2008)'
_exptl_crystal_colour colourless
_exptl_crystal_density_diffrn 1.746
_exptl_crystal_description needle
_exptl_crystal_F_000 432
_exptl_crystal_size_max 0.518
_exptl_crystal_size_mid 0.097
_exptl_crystal_size_min 0.078
_refine_diff_density_max 0.209
_refine_diff_density_min -0.163
_refine_diff_density_rms 0.036
_refine_ls_extinction_method none
_refine_ls_goodness_of_fit_ref 0.947
_refine_ls_hydrogen_treatment refxyz
_refine_ls_matrix_type full
_refine_ls_number_parameters 148
_refine_ls_number_reflns 1849
_refine_ls_number_restraints 0
_refine_ls_restrained_S_all 0.947
_refine_ls_R_factor_all 0.0262
_refine_ls_R_factor_gt 0.0240
_refine_ls_shift/su_max 0.000
_refine_ls_shift/su_mean 0.000
_refine_ls_structure_factor_coef Fsqd
_refine_ls_weighting_details 'w=1/[\s^2^(Fo^2^)+(0.0325P)^2^+0.2522P] where P=(Fo^2^+2Fc^2^)/3'
_refine_ls_weighting_scheme calc
_refine_ls_wR_factor_gt 0.0588
_refine_ls_wR_factor_ref 0.0602
_reflns_Friedel_coverage 0.667
_reflns_Friedel_fraction_full 1.000
_reflns_Friedel_fraction_max 1.000
_reflns_number_gt 1755
_reflns_number_total 1849
_reflns_threshold_expression 'I > 2\s(I)'
_cod_data_source_file c9nj03306h2.cif
_cod_data_source_block shrv356
_cod_depositor_comments 'Adding full bibliography for 7058680--7058683.cif.'
_cod_database_code 7058681
_shelx_shelxl_version_number 2014/7
_shelx_space_group_comment
;
The symmetry employed for this shelxl refinement is uniquely defined
by the following loop, which should always be used as a source of
symmetry information in preference to the above space-group names.
They are only intended as comments.
;
_shelx_estimated_absorpt_t_min 0.927
_shelx_estimated_absorpt_t_max 0.989

loop_
_space_group_symop_operation_xyz
'x, y, z'
'x+1/2, -y+1/2, -z'
'-x, y+1/2, -z+1/2'
'-x+1/2, -y, z+1/2'

loop_
_atom_site_label
_atom_site_type_symbol
_atom_site_fract_x
_atom_site_fract_y
_atom_site_fract_z
_atom_site_U_iso_or_equiv
_atom_site_adp_type
_atom_site_occupancy
_atom_site_site_symmetry_order
_atom_site_calc_flag
_atom_site_refinement_flags_adp
O1 O 1.0222(2) 0.68529(9) 0.39512(8) 0.0171(3) Uani 1 1 d .
N2 N 1.0492(3) 0.59731(11) 0.33985(9) 0.0139(3) Uani 1 1 d .
N3 N 1.2499(3) 0.58980(12) 0.27316(10) 0.0169(3) Uani 1 1 d .
N4 N 1.2186(3) 0.49163(12) 0.23360(10) 0.0172(3) Uani 1 1 d .
N5 N 1.0026(3) 0.43582(12) 0.27288(9) 0.0172(3) Uani 1 1 d .
C6 C 0.8996(3) 0.50308(13) 0.34008(11) 0.0140(3) Uani 1 1 d .
C7 C 0.6739(3) 0.47703(13) 0.40560(11) 0.0143(3) Uani 1 1 d .
N8 N 0.5783(3) 0.54455(12) 0.47081(10) 0.0179(3) Uani 1 1 d .
O9 O 0.3619(3) 0.48822(10) 0.51575(8) 0.0196(3) Uani 1 1 d .
N10 N 0.3263(3) 0.38330(12) 0.47711(10) 0.0187(3) Uani 1 1 d .
C11 C 0.5167(3) 0.37633(13) 0.41014(11) 0.0153(3) Uani 1 1 d .
N12 N 0.5644(3) 0.28690(12) 0.35025(10) 0.0201(3) Uani 1 1 d .
N13 N 0.4058(3) 0.20573(12) 0.36491(10) 0.0196(3) Uani 1 1 d .
N14 N 0.2853(4) 0.12643(14) 0.36821(12) 0.0301(4) Uani 1 1 d .
N2S N 0.5294(3) 0.81771(13) 0.39423(10) 0.0164(3) Uani 1 1 d .
H1S H 0.369(5) 0.7813(17) 0.3762(14) 0.020 Uiso 1 1 d U
H2S H 0.681(5) 0.7678(17) 0.3869(15) 0.020 Uiso 1 1 d U
H3S H 0.564(5) 0.8765(18) 0.3593(14) 0.020 Uiso 1 1 d U
H4S H 0.525(4) 0.8380(17) 0.4548(15) 0.020 Uiso 1 1 d U

loop_
_atom_site_aniso_label
_atom_site_aniso_U_11
_atom_site_aniso_U_22
_atom_site_aniso_U_33
_atom_site_aniso_U_23
_atom_site_aniso_U_13
_atom_site_aniso_U_12
O1 0.0196(6) 0.0123(5) 0.0194(5) -0.0053(4) 0.0001(5) 0.0006(5)
N2 0.0152(6) 0.0135(6) 0.0131(6) 0.0002(5) -0.0009(5) 0.0013(5)
N3 0.0176(7) 0.0185(7) 0.0145(6) 0.0019(5) 0.0007(6) 0.0019(6)
N4 0.0189(7) 0.0181(7) 0.0147(6) 0.0003(6) 0.0013(6) 0.0023(6)
N5 0.0196(7) 0.0174(7) 0.0144(6) -0.0004(5) 0.0013(6) 0.0017(6)
C6 0.0155(7) 0.0134(7) 0.0131(7) 0.0001(6) -0.0015(6) 0.0020(6)
C7 0.0170(7) 0.0140(7) 0.0119(7) 0.0001(6) -0.0025(6) 0.0028(6)
N8 0.0197(7) 0.0194(7) 0.0147(6) -0.0003(5) 0.0012(6) 0.0019(6)
O9 0.0203(6) 0.0221(6) 0.0164(6) -0.0026(5) 0.0037(5) 0.0022(5)
N10 0.0189(7) 0.0204(7) 0.0168(7) -0.0011(6) 0.0005(6) 0.0010(6)
C11 0.0151(7) 0.0170(7) 0.0138(7) 0.0013(6) -0.0015(6) 0.0019(6)
N12 0.0221(7) 0.0157(7) 0.0224(7) -0.0028(5) 0.0077(6) -0.0042(6)
N13 0.0194(7) 0.0221(8) 0.0173(7) -0.0031(6) 0.0050(6) -0.0022(7)
N14 0.0300(9) 0.0270(9) 0.0332(9) -0.0076(7) 0.0114(7) -0.0124(8)
N2S 0.0177(7) 0.0151(7) 0.0162(7) -0.0023(6) 0.0013(6) -0.0021(6)

loop_
_atom_type_symbol
_atom_type_description
_atom_type_scat_dispersion_real
_atom_type_scat_dispersion_imag
_atom_type_scat_source
C C 0.0033 0.0016 'International Tables Vol C Tables 4.2.6.8 and 6.1.1.4'
H H 0.0000 0.0000 'International Tables Vol C Tables 4.2.6.8 and 6.1.1.4'
N N 0.0061 0.0033 'International Tables Vol C Tables 4.2.6.8 and 6.1.1.4'
O O 0.0106 0.0060 'International Tables Vol C Tables 4.2.6.8 and 6.1.1.4'

loop_
_geom_angle_atom_site_label_1
_geom_angle_atom_site_label_2
_geom_angle_atom_site_label_3
_geom_angle
O1 N2 N3 122.18(13)
O1 N2 C6 129.06(13)
N3 N2 C6 108.74(13)
N4 N3 N2 105.91(13)
N3 N4 N5 111.46(13)
C6 N5 N4 105.18(13)
N5 C6 N2 108.71(14)
N5 C6 C7 125.85(14)
N2 C6 C7 125.37(14)
N8 C7 C11 108.62(15)
N8 C7 C6 124.42(15)
C11 C7 C6 126.95(14)
C7 N8 O9 105.57(13)
N8 O9 N10 111.27(12)
C11 N10 O9 104.72(13)
N10 C11 N12 126.71(15)
N10 C11 C7 109.81(14)
N12 C11 C7 123.48(14)
N13 N12 C11 114.38(14)
N14 N13 N12 170.30(17)
H1S N2S H2S 107.3(17)
H1S N2S H3S 113.1(19)
H2S N2S H3S 108.2(19)
H1S N2S H4S 112.4(19)
H2S N2S H4S 107.4(18)
H3S N2S H4S 108.3(18)

loop_
_geom_bond_atom_site_label_1
_geom_bond_atom_site_label_2
_geom_bond_distance
O1 N2 1.3232(17)
N2 N3 1.3391(19)
N2 C6 1.344(2)
N3 N4 1.320(2)
N4 N5 1.347(2)
N5 C6 1.338(2)
C6 C7 1.447(2)
C7 N8 1.308(2)
C7 C11 1.431(2)
N8 O9 1.3858(19)
O9 N10 1.3910(18)
N10 C11 1.307(2)
C11 N12 1.389(2)
N12 N13 1.256(2)
N13 N14 1.119(2)
N2S H1S 0.92(2)
N2S H2S 0.95(2)
N2S H3S 0.88(2)
N2S H4S 0.88(2)

loop_
_geom_hbond_atom_site_label_D
_geom_hbond_atom_site_label_H
_geom_hbond_atom_site_label_A
_geom_hbond_distance_DH
_geom_hbond_distance_HA
_geom_hbond_distance_DA
_geom_hbond_angle_DHA
_geom_hbond_site_symmetry_A
N2S H1S O1 0.92(2) 2.04(2) 2.896(2) 155.9(18) 1_455
N2S H2S O1 0.95(2) 1.91(2) 2.8395(19) 167.2(19) .
N2S H3S N4 0.88(2) 2.17(2) 3.013(2) 161(2) 3_755
N2S H4S O1 0.88(2) 2.12(2) 2.9531(18) 156.2(19) 2_466

loop_
_geom_torsion_atom_site_label_1
_geom_torsion_atom_site_label_2
_geom_torsion_atom_site_label_3
_geom_torsion_atom_site_label_4
_geom_torsion
O1 N2 N3 N4 178.77(13)
C6 N2 N3 N4 0.31(17)
N2 N3 N4 N5 0.15(17)
N3 N4 N5 C6 -0.54(17)
N4 N5 C6 N2 0.72(17)
N4 N5 C6 C7 -176.41(15)
O1 N2 C6 N5 -178.98(14)
N3 N2 C6 N5 -0.66(18)
O1 N2 C6 C7 -1.8(3)
N3 N2 C6 C7 176.49(14)
N5 C6 C7 N8 179.79(16)
N2 C6 C7 N8 3.1(3)
N5 C6 C7 C11 -1.0(3)
N2 C6 C7 C11 -177.67(16)
C11 C7 N8 O9 -0.47(17)
C6 C7 N8 O9 178.86(14)
C7 N8 O9 N10 0.36(17)
N8 O9 N10 C11 -0.08(17)
O9 N10 C11 N12 -179.59(15)
O9 N10 C11 C7 -0.21(17)
N8 C7 C11 N10 0.45(19)
C6 C7 C11 N10 -178.86(15)
N8 C7 C11 N12 179.85(15)
C6 C7 C11 N12 0.5(3)
N10 C11 N12 N13 -0.7(3)
C7 C11 N12 N13 179.96(15)
